data_4070893
loop_
_publ_author_name
'Shen, Hao'
'Chan, Hoi-Shan'
'Xie, Zuowei'

_publ_section_title
;
 Synthesis, Structural Characterization, and Reactivity of Group 4 Metal
 Complexes Derived from 1-Indenyl-1,2-carborane
;
_journal_issue 6
_journal_name_full Organometallics
_journal_page_first 1157
_journal_paper_doi 10.1021/om701108v
_journal_volume 27
_journal_year 2008
_chemical_formula_sum 'C17 H36 B9 N3 Zr'
_chemical_formula_weight 471.00
_chemical_name_systematic
; 
 ? 
;
_space_group_IT_number 14
_symmetry_cell_setting monoclinic
_symmetry_space_group_name_Hall '-P 2yn'
_symmetry_space_group_name_H-M 'P 1 21/n 1'
_atom_sites_solution_hydrogens geom
_atom_sites_solution_primary direct
_atom_sites_solution_secondary difmap
_audit_creation_method SHELXL-97
_cell_angle_alpha 90.00
_cell_angle_beta 107.43(3)
_cell_angle_gamma 90.00
_cell_formula_units_Z 4
_cell_length_a 15.196(3)
_cell_length_b 9.917(2)
_cell_length_c 16.573(3)
_cell_measurement_temperature 293(2)
_cell_volume 2382.9(9)
_computing_cell_refinement 'BIOTEX RIGAKU'
_computing_data_collection 'RAXIS-IIC RIGAKU'
_computing_data_reduction 'BIOTEX RIGAKU'
_computing_molecular_graphics 'SIEMENS SHELXTL'
_computing_publication_material 'SIEMENS SHELXTL'
_computing_structure_refinement 'SHELXL-97 (Sheldrick, 1997)'
_computing_structure_solution 'SHELXS-97 (Sheldrick, 1990)'
_diffrn_ambient_temperature 293(2)
_diffrn_measured_fraction_theta_full 0.897
_diffrn_measured_fraction_theta_max 0.897
_diffrn_measurement_device_type 'RAXIS-IIC RIGAKU'
_diffrn_measurement_method IP
_diffrn_radiation_monochromator graphite
_diffrn_radiation_source 'fine-focus sealed tube'
_diffrn_radiation_type MoK\a
_diffrn_radiation_wavelength 0.71073
_diffrn_reflns_av_R_equivalents 0.0265
_diffrn_reflns_av_sigmaI/netI 0.0383
_diffrn_reflns_limit_h_max 18
_diffrn_reflns_limit_h_min 0
_diffrn_reflns_limit_k_max 11
_diffrn_reflns_limit_k_min -11
_diffrn_reflns_limit_l_max 18
_diffrn_reflns_limit_l_min -19
_diffrn_reflns_number 7026
_diffrn_reflns_theta_full 25.00
_diffrn_reflns_theta_max 25.00
_diffrn_reflns_theta_min 1.60
_exptl_absorpt_coefficient_mu 0.471
_exptl_absorpt_correction_T_max 1.0000
_exptl_absorpt_correction_T_min 0.7986
_exptl_absorpt_correction_type ABSCOR
_exptl_crystal_colour pale-yellow
_exptl_crystal_density_diffrn 1.313
_exptl_crystal_density_method 'not measured'
_exptl_crystal_description block
_exptl_crystal_F_000 976
_exptl_crystal_size_max 0.50
_exptl_crystal_size_mid 0.40
_exptl_crystal_size_min 0.20
_refine_diff_density_max 0.356
_refine_diff_density_min -0.438
_refine_diff_density_rms 0.063
_refine_ls_extinction_coef 0.0088(17)
_refine_ls_extinction_expression Fc^*^=kFc[1+0.001xFc^2^\l^3^/sin(2\q)]^-1/4^
_refine_ls_extinction_method SHELXL
_refine_ls_goodness_of_fit_ref 1.067
_refine_ls_hydrogen_treatment riding
_refine_ls_matrix_type full
_refine_ls_number_parameters 272
_refine_ls_number_reflns 3767
_refine_ls_number_restraints 0
_refine_ls_restrained_S_all 1.067
_refine_ls_R_factor_all 0.0481
_refine_ls_R_factor_gt 0.0455
_refine_ls_shift/su_max 0.007
_refine_ls_shift/su_mean 0.001
_refine_ls_structure_factor_coef Fsqd
_refine_ls_weighting_details 'calc w=1/[\s^2^(Fo^2^)+(0.0777P)^2^+1.5142P] where P=(Fo^2^+2Fc^2^)/3'
_refine_ls_weighting_scheme calc
_refine_ls_wR_factor_gt 0.1300
_refine_ls_wR_factor_ref 0.1329
_reflns_number_gt 3600
_reflns_number_total 3767
_reflns_threshold_expression >2sigma(I)
_cod_data_source_file om701108v-file002.cif
_cod_data_source_block 3b
_cod_depositor_comments
;
The following automatic conversions were performed:

'_symmetry_cell_setting' value 'Monoclinic' changed to 'monoclinic'
according to /home/saulius/struct/CIF-dictionaries/cif_core.dic
dictionary named 'cif_core.dic' version 2.4.1 from 2010-06-29.

Automatic conversion script
Id: cif_fix_values 1715 2011-07-08 13:25:40Z adriana 
;
_cod_original_cell_volume 2382.9(8)
_cod_original_sg_symbol_H-M P2(1)/n
_cod_database_code 4070893

loop_
_symmetry_equiv_pos_as_xyz
'x, y, z'
'-x+1/2, y+1/2, -z+1/2'
'-x, -y, -z'
'x-1/2, -y-1/2, z-1/2'

loop_
_atom_site_label
_atom_site_type_symbol
_atom_site_fract_x
_atom_site_fract_y
_atom_site_fract_z
_atom_site_U_iso_or_equiv
_atom_site_adp_type
_atom_site_occupancy
_atom_site_symmetry_multiplicity
_atom_site_calc_flag
_atom_site_refinement_flags
Zr1 Zr 0.50722(2) 0.70372(3) 0.17855(2) 0.04896(19) Uani 1 1 d .
N1 N 0.6376(2) 0.6370(3) 0.2331(2) 0.0607(8) Uani 1 1 d .
N2 N 0.4905(2) 0.9016(3) 0.20201(19) 0.0544(7) Uani 1 1 d .
N3 N 0.5502(2) 0.7532(3) 0.0572(2) 0.0593(7) Uani 1 1 d .
H3A H 0.5685 0.6741 0.0394 0.071 Uiso 1 1 calc R
C1 C 0.4124(2) 0.5601(3) 0.2399(2) 0.0506(8) Uani 1 1 d .
C2 C 0.3472(2) 0.6780(3) 0.1914(2) 0.0507(8) Uani 1 1 d .
H2 H 0.3430 0.7753 0.2220 0.061 Uiso 1 1 calc R
C11 C 0.4736(2) 0.5935(4) 0.3255(2) 0.0519(8) Uani 1 1 d .
C12 C 0.5399(3) 0.5013(4) 0.3833(2) 0.0561(8) Uani 1 1 d .
C13 C 0.5620(3) 0.3678(4) 0.3761(3) 0.0685(10) Uani 1 1 d .
H13A H 0.5329 0.3184 0.3278 0.082 Uiso 1 1 calc R
C14 C 0.6286(4) 0.3097(4) 0.4427(4) 0.0807(14) Uani 1 1 d .
H14A H 0.6452 0.2203 0.4387 0.097 Uiso 1 1 calc R
C15 C 0.6708(3) 0.3819(5) 0.5151(3) 0.0826(13) Uani 1 1 d .
H15A H 0.7152 0.3402 0.5592 0.099 Uiso 1 1 calc R
C16 C 0.6488(3) 0.5131(5) 0.5230(3) 0.0727(11) Uani 1 1 d .
H16A H 0.6769 0.5613 0.5721 0.087 Uiso 1 1 calc R
C17 C 0.5836(3) 0.5728(4) 0.4561(2) 0.0616(9) Uani 1 1 d .
C18 C 0.5483(3) 0.7133(4) 0.4486(2) 0.0656(10) Uani 1 1 d .
H18A H 0.5974 0.7779 0.4531 0.079 Uiso 1 1 calc R
H18B H 0.5185 0.7329 0.4915 0.079 Uiso 1 1 calc R
C19 C 0.4809(3) 0.7144(4) 0.3626(2) 0.0573(9) Uani 1 1 d .
H19A H 0.4478 0.7901 0.3376 0.069 Uiso 1 1 calc R
C20 C 0.7015(3) 0.6659(5) 0.3159(3) 0.0774(11) Uani 1 1 d .
H20A H 0.7582 0.6181 0.3225 0.116 Uiso 1 1 calc R
H20B H 0.6750 0.6376 0.3589 0.116 Uiso 1 1 calc R
H20C H 0.7136 0.7610 0.3210 0.116 Uiso 1 1 calc R
C21 C 0.6746(3) 0.5333(5) 0.1908(3) 0.0797(12) Uani 1 1 d .
H21A H 0.7365 0.5122 0.2239 0.120 Uiso 1 1 calc R
H21B H 0.6746 0.5651 0.1361 0.120 Uiso 1 1 calc R
H21C H 0.6370 0.4538 0.1843 0.120 Uiso 1 1 calc R
C22 C 0.5702(3) 0.9689(4) 0.2571(3) 0.0820(12) Uani 1 1 d .
H22A H 0.5553 1.0613 0.2642 0.123 Uiso 1 1 calc R
H22B H 0.6200 0.9651 0.2327 0.123 Uiso 1 1 calc R
H22C H 0.5884 0.9249 0.3112 0.123 Uiso 1 1 calc R
C23 C 0.4111(3) 0.9903(4) 0.1880(3) 0.0717(11) Uani 1 1 d .
H23A H 0.4316 1.0792 0.2081 0.108 Uiso 1 1 calc R
H23B H 0.3708 0.9564 0.2181 0.108 Uiso 1 1 calc R
H23C H 0.3787 0.9940 0.1287 0.108 Uiso 1 1 calc R
C24 C 0.6318(3) 0.8431(5) 0.0802(3) 0.0757(12) Uani 1 1 d .
H24A H 0.6494 0.8634 0.0305 0.114 Uiso 1 1 calc R
H24B H 0.6819 0.7989 0.1210 0.114 Uiso 1 1 calc R
H24C H 0.6168 0.9252 0.1038 0.114 Uiso 1 1 calc R
C25 C 0.4786(3) 0.8100(4) -0.0153(3) 0.0748(12) Uani 1 1 d .
H25A H 0.5039 0.8260 -0.0609 0.112 Uiso 1 1 calc R
H25B H 0.4568 0.8935 0.0011 0.112 Uiso 1 1 calc R
H25C H 0.4282 0.7476 -0.0332 0.112 Uiso 1 1 calc R
B3 B 0.3364(3) 0.6794(4) 0.0893(3) 0.0538(9) Uani 1 1 d .
H3 H 0.3250 0.7693 0.0486 0.065 Uiso 1 1 calc R
B4 B 0.3995(3) 0.5398(4) 0.0735(3) 0.0553(9) Uani 1 1 d .
H4 H 0.4298 0.5334 0.0211 0.066 Uiso 1 1 calc R
B5 B 0.4472(3) 0.4662(4) 0.1725(3) 0.0546(9) Uani 1 1 d .
H5 H 0.5116 0.4078 0.1878 0.066 Uiso 1 1 calc R
B6 B 0.2956(3) 0.5485(4) 0.2266(3) 0.0578(10) Uani 1 1 d .
H6 H 0.2633 0.5538 0.2777 0.069 Uiso 1 1 calc R
B7 B 0.2451(3) 0.6226(5) 0.1262(3) 0.0586(10) Uani 1 1 d .
H7 H 0.1786 0.6755 0.1112 0.070 Uiso 1 1 calc R
B8 B 0.2781(3) 0.5292(5) 0.0499(3) 0.0626(11) Uani 1 1 d .
H8 H 0.2329 0.5197 -0.0155 0.075 Uiso 1 1 calc R
B9 B 0.3492(3) 0.3956(4) 0.1034(3) 0.0624(11) Uani 1 1 d .
H9 H 0.3505 0.2976 0.0728 0.075 Uiso 1 1 calc R
B10 B 0.3597(3) 0.4072(4) 0.2124(3) 0.0611(10) Uani 1 1 d .
H10 H 0.3685 0.3187 0.2541 0.073 Uiso 1 1 calc R
B11 B 0.2531(3) 0.4467(5) 0.1365(3) 0.0638(11) Uani 1 1 d .
H11 H 0.1917 0.3830 0.1277 0.077 Uiso 1 1 calc R

loop_
_atom_site_aniso_label
_atom_site_aniso_U_11
_atom_site_aniso_U_22
_atom_site_aniso_U_33
_atom_site_aniso_U_23
_atom_site_aniso_U_13
_atom_site_aniso_U_12
Zr1 0.0462(3) 0.0447(2) 0.0583(3) 0.00072(12) 0.0191(2) 0.00024(12)
N1 0.0534(19) 0.0603(18) 0.0708(19) 0.0034(14) 0.0223(16) 0.0050(13)
N2 0.0494(17) 0.0496(15) 0.0657(17) -0.0012(13) 0.0194(15) -0.0005(12)
N3 0.063(2) 0.0529(15) 0.0690(19) 0.0001(14) 0.0305(17) -0.0034(14)
C1 0.056(2) 0.0460(17) 0.0533(18) 0.0029(13) 0.0214(17) -0.0014(14)
C2 0.048(2) 0.0499(17) 0.0544(19) -0.0008(14) 0.0163(17) 0.0009(14)
C11 0.046(2) 0.059(2) 0.0524(18) 0.0042(14) 0.0173(16) 0.0019(15)
C12 0.054(2) 0.059(2) 0.0598(19) 0.0103(16) 0.0237(18) 0.0029(15)
C13 0.068(3) 0.065(2) 0.073(2) 0.0156(19) 0.023(2) 0.0096(19)
C14 0.079(3) 0.070(3) 0.099(4) 0.029(2) 0.034(3) 0.021(2)
C15 0.063(3) 0.100(4) 0.081(3) 0.034(3) 0.015(2) 0.014(2)
C16 0.061(3) 0.091(3) 0.063(2) 0.015(2) 0.015(2) 0.004(2)
C17 0.052(2) 0.076(2) 0.059(2) 0.0138(17) 0.0203(19) 0.0054(17)
C18 0.069(3) 0.070(2) 0.055(2) -0.0031(16) 0.015(2) 0.0021(18)
C19 0.057(2) 0.060(2) 0.056(2) 0.0012(15) 0.0183(19) 0.0052(15)
C20 0.056(3) 0.093(3) 0.079(3) 0.006(2) 0.015(2) -0.003(2)
C21 0.068(3) 0.079(3) 0.099(3) 0.003(2) 0.036(3) 0.018(2)
C22 0.070(3) 0.067(3) 0.103(3) -0.009(2) 0.017(3) -0.008(2)
C23 0.074(3) 0.051(2) 0.096(3) 0.0048(19) 0.034(2) 0.0122(18)
C24 0.077(3) 0.072(2) 0.089(3) -0.003(2) 0.041(3) -0.019(2)
C25 0.077(3) 0.077(3) 0.072(3) 0.018(2) 0.025(2) -0.005(2)
B3 0.047(3) 0.062(2) 0.053(2) -0.0019(17) 0.014(2) -0.0003(17)
B4 0.055(3) 0.056(2) 0.058(2) -0.0066(17) 0.023(2) -0.0064(17)
B5 0.063(3) 0.0422(19) 0.065(2) -0.0012(16) 0.028(2) -0.0041(16)
B6 0.053(2) 0.062(2) 0.064(2) -0.0015(18) 0.026(2) -0.0064(18)
B7 0.047(2) 0.072(3) 0.058(2) -0.0024(19) 0.0166(19) -0.0018(18)
B8 0.057(3) 0.073(3) 0.059(2) -0.0092(19) 0.020(2) -0.011(2)
B9 0.065(3) 0.057(2) 0.070(3) -0.0123(19) 0.028(2) -0.0102(19)
B10 0.059(3) 0.054(2) 0.074(3) -0.0002(19) 0.026(2) -0.0074(18)
B11 0.059(3) 0.069(3) 0.067(3) -0.009(2) 0.024(2) -0.016(2)

loop_
_atom_type_symbol
_atom_type_description
_atom_type_scat_dispersion_real
_atom_type_scat_dispersion_imag
_atom_type_scat_source
C C 0.0033 0.0016 'International Tables Vol C Tables 4.2.6.8 and 6.1.1.4'
H H 0.0000 0.0000 'International Tables Vol C Tables 4.2.6.8 and 6.1.1.4'
B B 0.0013 0.0007 'International Tables Vol C Tables 4.2.6.8 and 6.1.1.4'
N N 0.0061 0.0033 'International Tables Vol C Tables 4.2.6.8 and 6.1.1.4'
Zr Zr -2.9673 0.5597 'International Tables Vol C Tables 4.2.6.8 and 6.1.1.4'

loop_
_geom_angle_atom_site_label_1
_geom_angle_atom_site_label_2
_geom_angle_atom_site_label_3
_geom_angle
N1 Zr1 N2 113.08(12)
N1 Zr1 N3 87.96(12)
N2 Zr1 N3 92.59(12)
N1 Zr1 C1 104.06(12)
N2 Zr1 C1 111.02(11)
N3 Zr1 C1 145.69(11)
N1 Zr1 C2 140.31(12)
N2 Zr1 C2 84.37(11)
N3 Zr1 C2 128.19(12)
C1 Zr1 C2 37.21(11)
N1 Zr1 B5 90.36(14)
N2 Zr1 B5 147.88(13)
N3 Zr1 B5 110.63(12)
C1 Zr1 B5 38.94(11)
C2 Zr1 B5 63.95(12)
N1 Zr1 B4 115.69(13)
N2 Zr1 B4 130.37(13)
N3 Zr1 B4 80.58(12)
C1 Zr1 B4 65.21(12)
C2 Zr1 B4 63.84(12)
B5 Zr1 B4 40.00(13)
N1 Zr1 B3 154.77(13)
N2 Zr1 B3 92.15(13)
N3 Zr1 B3 91.08(12)
C1 Zr1 B3 64.46(13)
C2 Zr1 B3 37.71(12)
B5 Zr1 B3 66.44(14)
B4 Zr1 B3 39.58(13)
N1 Zr1 C11 83.98(11)
N2 Zr1 C11 98.17(11)
N3 Zr1 C11 168.45(11)
C1 Zr1 C11 31.33(11)
C2 Zr1 C11 57.60(11)
B5 Zr1 C11 61.29(11)
B4 Zr1 C11 95.46(12)
B3 Zr1 C11 92.68(12)
C21 N1 C20 110.5(3)
C21 N1 Zr1 119.0(3)
C20 N1 Zr1 130.1(3)
C22 N2 C23 108.7(3)
C22 N2 Zr1 116.0(2)
C23 N2 Zr1 134.4(3)
C25 N3 C24 109.7(3)
C25 N3 Zr1 116.9(2)
C24 N3 Zr1 109.4(2)
C11 C1 C2 116.0(3)
C11 C1 B5 122.3(3)
C2 C1 B5 110.5(3)
C11 C1 B10 124.2(3)
C2 C1 B10 110.3(3)
B5 C1 B10 62.7(2)
C11 C1 B6 117.7(3)
C2 C1 B6 61.5(2)
B5 C1 B6 113.6(3)
B10 C1 B6 61.7(2)
C11 C1 Zr1 89.3(2)
C2 C1 Zr1 73.58(17)
B5 C1 Zr1 72.63(17)
B10 C1 Zr1 133.6(2)
B6 C1 Zr1 134.1(2)
C1 C2 B3 112.4(3)
C1 C2 B7 113.4(3)
B3 C2 B7 63.7(2)
C1 C2 B6 63.3(2)
B3 C2 B6 116.4(3)
B7 C2 B6 62.9(2)
C1 C2 Zr1 69.22(17)
B3 C2 Zr1 73.4(2)
B7 C2 Zr1 134.6(2)
B6 C2 Zr1 131.6(2)
C19 C11 C12 108.0(3)
C19 C11 C1 125.6(3)
C12 C11 C1 126.3(3)
C19 C11 Zr1 92.2(2)
C12 C11 Zr1 121.9(2)
C1 C11 Zr1 59.35(16)
C13 C12 C17 120.0(4)
C13 C12 C11 132.3(4)
C17 C12 C11 107.6(3)
C14 C13 C12 118.1(4)
C13 C14 C15 121.2(4)
C16 C15 C14 121.1(4)
C15 C16 C17 118.1(4)
C16 C17 C12 121.5(4)
C16 C17 C18 128.6(4)
C12 C17 C18 109.9(3)
C17 C18 C19 102.4(3)
C11 C19 C18 112.0(3)
C2 B3 B4 104.9(3)
C2 B3 B8 105.0(3)
B4 B3 B8 60.7(2)
C2 B3 B7 59.4(2)
B4 B3 B7 108.8(3)
B8 B3 B7 59.8(2)
C2 B3 Zr1 68.9(2)
B4 B3 Zr1 70.0(2)
B8 B3 Zr1 126.9(3)
B7 B3 Zr1 126.1(3)
B5 B4 B3 106.4(3)
B5 B4 B9 59.2(2)
B3 B4 B9 107.3(3)
B5 B4 B8 107.2(3)
B3 B4 B8 59.9(2)
B9 B4 B8 60.2(3)
B5 B4 Zr1 68.09(18)
B3 B4 Zr1 70.41(19)
B9 B4 Zr1 124.3(2)
B8 B4 Zr1 126.5(2)
C1 B5 B9 106.7(3)
C1 B5 B4 105.8(3)
B9 B5 B4 60.9(2)
C1 B5 B10 60.2(2)
B9 B5 B10 61.0(2)
B4 B5 B10 110.2(3)
C1 B5 Zr1 68.43(16)
B9 B5 Zr1 129.4(3)
B4 B5 Zr1 71.91(18)
B10 B5 Zr1 127.2(2)
C2 B6 C1 55.2(2)
C2 B6 B11 103.5(3)
C1 B6 B11 104.4(3)
C2 B6 B10 103.1(3)
C1 B6 B10 58.8(2)
B11 B6 B10 60.5(3)
C2 B6 B7 58.5(2)
C1 B6 B7 103.4(3)
B11 B6 B7 59.6(3)
B10 B6 B7 107.8(3)
C2 B7 B8 103.0(3)
C2 B7 B11 103.7(3)
B8 B7 B11 61.3(3)
C2 B7 B3 56.9(2)
B8 B7 B3 59.8(2)
B11 B7 B3 108.2(3)
C2 B7 B6 58.6(2)
B8 B7 B6 108.7(3)
B11 B7 B6 59.8(2)
B3 B7 B6 107.0(3)
B3 B8 B7 60.4(2)
B3 B8 B9 106.5(3)
B7 B8 B9 107.3(3)
B3 B8 B4 59.5(2)
B7 B8 B4 108.3(3)
B9 B8 B4 59.7(2)
B3 B8 B11 107.1(3)
B7 B8 B11 59.3(2)
B9 B8 B11 60.0(3)
B4 B8 B11 107.9(3)
B5 B9 B4 59.9(2)
B5 B9 B8 107.7(3)
B4 B9 B8 60.2(2)
B5 B9 B10 60.1(2)
B4 B9 B10 108.7(3)
B8 B9 B10 108.5(3)
B5 B9 B11 107.6(3)
B4 B9 B11 108.7(3)
B8 B9 B11 60.5(3)
B10 B9 B11 59.9(3)
C1 B10 B5 57.1(2)
C1 B10 B6 59.5(2)
B5 B10 B6 107.2(3)
C1 B10 B9 102.8(3)
B5 B10 B9 58.9(2)
B6 B10 B9 107.6(3)
C1 B10 B11 104.4(3)
B5 B10 B11 107.1(3)
B6 B10 B11 59.6(3)
B9 B10 B11 60.4(3)
B7 B11 B6 60.6(2)
B7 B11 B10 108.2(3)
B6 B11 B10 59.9(3)
B7 B11 B9 107.0(3)
B6 B11 B9 107.4(3)
B10 B11 B9 59.8(3)
B7 B11 B8 59.5(2)
B6 B11 B8 107.8(3)
B10 B11 B8 107.6(3)
B9 B11 B8 59.5(3)

loop_
_geom_bond_atom_site_label_1
_geom_bond_atom_site_label_2
_geom_bond_distance
Zr1 N1 2.027(3)
Zr1 N2 2.032(3)
Zr1 N3 2.345(3)
Zr1 C1 2.452(3)
Zr1 C2 2.516(3)
Zr1 B5 2.517(4)
Zr1 B4 2.579(4)
Zr1 B3 2.585(4)
Zr1 C11 2.851(3)
N1 C21 1.450(5)
N1 C20 1.453(5)
N2 C22 1.444(5)
N2 C23 1.454(5)
N3 C25 1.470(6)
N3 C24 1.481(5)
C1 C11 1.482(5)
C1 C2 1.586(5)
C1 B5 1.657(5)
C1 B10 1.711(5)
C1 B6 1.725(5)
C2 B3 1.650(5)
C2 B7 1.695(6)
C2 B6 1.696(5)
C11 C19 1.337(5)
C11 C12 1.480(5)
C12 C13 1.380(5)
C12 C17 1.386(6)
C13 C14 1.381(6)
C14 C15 1.379(7)
C15 C16 1.360(7)
C16 C17 1.380(5)
C17 C18 1.485(5)
C18 C19 1.485(6)
B3 B4 1.748(6)
B3 B8 1.756(6)
B3 B7 1.767(6)
B4 B5 1.744(6)
B4 B9 1.760(6)
B4 B8 1.769(6)
B5 B9 1.732(6)
B5 B10 1.753(5)
B6 B11 1.757(6)
B6 B10 1.762(6)
B6 B7 1.770(6)
B7 B8 1.756(6)
B7 B11 1.753(6)
B8 B9 1.770(7)
B8 B11 1.788(6)
B9 B10 1.769(6)
B9 B11 1.780(6)
B10 B11 1.772(7)
